data_2015816
loop_
_publ_author_name
'Sonar, Vijayakumar N.'
'Parkin, Sean'
'Crooks, Peter A.'

_publ_section_title (<i>Z</i>)-2-(1-Benzyl-5-nitro-1<i>H</i>-indol-3-ylmethylene)-1-azabicyclo[2.2.2]octan-3-one
_journal_coeditor_code SK3086
_journal_issue 2
_journal_name_full 'Acta Crystallographica Section C'
_journal_page_first o135
_journal_page_last o136
_journal_paper_doi 10.1107/S0108270106055971
_journal_volume 63
_journal_year 2007
_chemical_formula_iupac 'C23 H21 N3 O3'
_chemical_formula_moiety 'C23 H21 N3 O3'
_chemical_formula_sum 'C23 H21 N3 O3'
_chemical_formula_weight 387.43
_chemical_name_systematic (Z)-2-(1-Benzyl-5-nitro-1H-indol-3-ylmethylene)-1-azabicyclo[2.2.2]octan-3-one
_space_group_IT_number 2
_symmetry_cell_setting triclinic
_symmetry_space_group_name_Hall '-P 1'
_symmetry_space_group_name_H-M 'P -1'
_atom_sites_solution_hydrogens geom
_atom_sites_solution_primary direct
_atom_sites_solution_secondary difmap
_audit_creation_method SHELXL97
_cell_angle_alpha 90.1103(5)
_cell_angle_beta 104.3081(5)
_cell_angle_gamma 106.1250(6)
_cell_formula_units_Z 2
_cell_length_a 9.35600(10)
_cell_length_b 9.40490(10)
_cell_length_c 11.1174(2)
_cell_measurement_reflns_used 4140
_cell_measurement_temperature 90.0(2)
_cell_measurement_theta_max 27.48
_cell_measurement_theta_min 1.00
_cell_volume 907.99(2)
_computing_cell_refinement 'SCALEPACK (Otwinowski & Minor, 1997)'
_computing_data_collection 'COLLECT (Nonius, 1999)'
_computing_data_reduction 'DENZO-SMN (Otwinowski & Minor, 1997)'
_computing_molecular_graphics 'XP in SHELXTL (Sheldrick, 1995)'
_computing_publication_material 'SHELX97 and local procedures'
_computing_structure_refinement 'SHELXL97 (Sheldrick, 1997)'
_computing_structure_solution 'SHELXS97 (Sheldrick, 1997)'
_diffrn_ambient_temperature 90.0(2)
_diffrn_detector_area_resol_mean 18
_diffrn_measured_fraction_theta_full 0.998
_diffrn_measured_fraction_theta_max 0.998
_diffrn_measurement_device_type 'Nonius KappaCCD area-detector'
_diffrn_measurement_method '\w scans at fixed \c = 55\%'
_diffrn_radiation_monochromator graphite
_diffrn_radiation_source 'fine-focus sealed tube'
_diffrn_radiation_type MoK\a
_diffrn_radiation_wavelength 0.71073
_diffrn_reflns_av_R_equivalents 0.0237
_diffrn_reflns_av_sigmaI/netI 0.0351
_diffrn_reflns_limit_h_max 12
_diffrn_reflns_limit_h_min -12
_diffrn_reflns_limit_k_max 12
_diffrn_reflns_limit_k_min -12
_diffrn_reflns_limit_l_max 14
_diffrn_reflns_limit_l_min -14
_diffrn_reflns_number 8270
_diffrn_reflns_theta_full 27.49
_diffrn_reflns_theta_max 27.49
_diffrn_reflns_theta_min 1.90
_exptl_absorpt_coefficient_mu 0.096
_exptl_absorpt_correction_T_max 0.9905
_exptl_absorpt_correction_T_min 0.9765
_exptl_absorpt_correction_type multi-scan
_exptl_absorpt_process_details '(SCALEPACK; Otwinowski & Minor, 1997)'
_exptl_crystal_colour yellow
_exptl_crystal_density_diffrn 1.417
_exptl_crystal_density_method 'not measured'
_exptl_crystal_description block
_exptl_crystal_F_000 408
_exptl_crystal_size_max 0.25
_exptl_crystal_size_mid 0.18
_exptl_crystal_size_min 0.10
_refine_diff_density_max 0.253
_refine_diff_density_min -0.258
_refine_ls_extinction_method none
_refine_ls_goodness_of_fit_ref 1.044
_refine_ls_hydrogen_treatment constr
_refine_ls_matrix_type full
_refine_ls_number_parameters 262
_refine_ls_number_reflns 4162
_refine_ls_number_restraints 0
_refine_ls_restrained_S_all 1.044
_refine_ls_R_factor_all 0.0519
_refine_ls_R_factor_gt 0.0399
_refine_ls_shift/su_max 0.000
_refine_ls_shift/su_mean 0.000
_refine_ls_structure_factor_coef Fsqd
_refine_ls_weighting_details 'calc w = 1/[\s^2^(Fo^2^)+(0.0517P)^2^+0.3204P] where P=(Fo^2^+2Fc^2^)/3'
_refine_ls_weighting_scheme calc
_refine_ls_wR_factor_gt 0.0999
_refine_ls_wR_factor_ref 0.1071
_reflns_number_gt 3404
_reflns_number_total 4162
_reflns_threshold_expression I>2\s(I)
_cod_data_source_file sk3086.cif
_cod_data_source_block I
_cod_database_code 2015816
_cod_database_fobs_code 2015816

loop_
_symmetry_equiv_pos_as_xyz
'x, y, z'
'-x, -y, -z'

loop_
_atom_site_type_symbol
_atom_site_label
_atom_site_fract_x
_atom_site_fract_y
_atom_site_fract_z
_atom_site_U_iso_or_equiv
_atom_site_adp_type
_atom_site_calc_flag
_atom_site_refinement_flags
_atom_site_occupancy
N N1 0.52413(12) 0.42763(12) 0.35572(10) 0.0157(2) Uani d . 1
N N2 0.02312(12) 0.20441(12) 0.24670(10) 0.0171(2) Uani d . 1
N N3 0.75088(12) 0.14362(12) 0.76382(10) 0.0185(2) Uani d . 1
O O1 -0.04971(10) -0.14407(10) 0.39073(8) 0.0182(2) Uani d . 1
O O2 0.65436(11) 0.04323(11) 0.79617(9) 0.0259(2) Uani d . 1
O O3 0.88828(10) 0.18360(11) 0.82027(8) 0.0227(2) Uani d . 1
C C2 0.37220(14) 0.34516(14) 0.32450(11) 0.0165(3) Uani d . 1
H H2 0.2943 0.3640 0.2590 0.020 Uiso calc R 1
C C3 0.34877(14) 0.23124(14) 0.40159(11) 0.0155(3) Uani d . 1
C C4 0.49666(14) 0.24628(14) 0.48707(11) 0.0151(3) Uani d . 1
C C5 0.54642(14) 0.16980(14) 0.58896(11) 0.0160(3) Uani d . 1
H H5 0.4777 0.0864 0.6127 0.019 Uiso calc R 1
C C6 0.69931(14) 0.22001(14) 0.65400(11) 0.0167(3) Uani d . 1
C C7 0.80643(15) 0.34117(15) 0.62215(12) 0.0186(3) Uani d . 1
H H7 0.9108 0.3704 0.6696 0.022 Uiso calc R 1
C C8 0.75854(14) 0.41759(14) 0.52104(12) 0.0176(3) Uani d . 1
H H8 0.8286 0.4998 0.4972 0.021 Uiso calc R 1
C C9 0.60372(14) 0.36970(14) 0.45524(11) 0.0152(3) Uani d . 1
C C10 0.21065(14) 0.11328(14) 0.39824(11) 0.0153(3) Uani d . 1
H H10 0.2232 0.0372 0.4525 0.018 Uiso calc R 1
C C11 0.06732(14) 0.09675(13) 0.32898(11) 0.0148(3) Uani d . 1
C C12 -0.05007(15) 0.12965(15) 0.12032(12) 0.0213(3) Uani d . 1
H H12A 0.0259 0.0935 0.0905 0.026 Uiso calc R 1
H H12B -0.0811 0.2024 0.0629 0.026 Uiso calc R 1
C C13 -0.19333(15) -0.00278(15) 0.11735(12) 0.0214(3) Uani d . 1
H H13A -0.2864 0.0155 0.0626 0.026 Uiso calc R 1
H H13B -0.1802 -0.0949 0.0843 0.026 Uiso calc R 1
C C14 -0.21145(14) -0.01971(14) 0.25141(11) 0.0167(3) Uani d . 1
H H14 -0.3001 -0.1071 0.2545 0.020 Uiso calc R 1
C C15 -0.23320(14) 0.12513(14) 0.29833(12) 0.0188(3) Uani d . 1
H H15A -0.2409 0.1190 0.3855 0.023 Uiso calc R 1
H H15B -0.3293 0.1408 0.2466 0.023 Uiso calc R 1
C C16 -0.09318(15) 0.25586(14) 0.29029(13) 0.0197(3) Uani d . 1
H H16A -0.1291 0.3259 0.2323 0.024 Uiso calc R 1
H H16B -0.0446 0.3098 0.3734 0.024 Uiso calc R 1
C C17 -0.06227(14) -0.03588(14) 0.33223(11) 0.0151(3) Uani d . 1
C C18 0.59205(14) 0.54717(14) 0.28537(11) 0.0166(3) Uani d . 1
H H18A 0.6825 0.6175 0.3426 0.020 Uiso calc R 1
H H18B 0.5160 0.6018 0.2523 0.020 Uiso calc R 1
C C19 0.64224(14) 0.49417(14) 0.17790(11) 0.0150(3) Uani d . 1
C C20 0.55885(14) 0.36204(14) 0.10540(12) 0.0177(3) Uani d . 1
H H20 0.4704 0.2995 0.1255 0.021 Uiso calc R 1
C C21 0.60486(15) 0.32176(15) 0.00391(12) 0.0202(3) Uani d . 1
H H21 0.5483 0.2313 -0.0447 0.024 Uiso calc R 1
C C22 0.73326(15) 0.41330(15) -0.02681(12) 0.0208(3) Uani d . 1
H H22 0.7638 0.3862 -0.0968 0.025 Uiso calc R 1
C C23 0.81668(15) 0.54441(15) 0.04513(12) 0.0203(3) Uani d . 1
H H23 0.9045 0.6072 0.0244 0.024 Uiso calc R 1
C C24 0.77199(14) 0.58402(14) 0.14748(12) 0.0170(3) Uani d . 1
H H24 0.8305 0.6732 0.1972 0.020 Uiso calc R 1

loop_
_atom_site_aniso_label
_atom_site_aniso_U_11
_atom_site_aniso_U_22
_atom_site_aniso_U_33
_atom_site_aniso_U_12
_atom_site_aniso_U_13
_atom_site_aniso_U_23
N1 0.0148(5) 0.0158(5) 0.0160(5) 0.0039(4) 0.0038(4) 0.0017(4)
N2 0.0159(5) 0.0178(5) 0.0177(5) 0.0053(4) 0.0037(4) 0.0051(4)
N3 0.0196(6) 0.0216(6) 0.0154(5) 0.0083(5) 0.0038(4) -0.0009(4)
O1 0.0213(5) 0.0160(5) 0.0175(4) 0.0051(4) 0.0059(4) 0.0039(4)
O2 0.0248(5) 0.0294(6) 0.0227(5) 0.0056(4) 0.0067(4) 0.0083(4)
O3 0.0182(5) 0.0299(5) 0.0183(5) 0.0085(4) -0.0002(4) -0.0018(4)
C2 0.0140(6) 0.0192(6) 0.0162(6) 0.0051(5) 0.0035(5) 0.0001(5)
C3 0.0144(6) 0.0176(6) 0.0152(6) 0.0049(5) 0.0045(5) -0.0009(5)
C4 0.0156(6) 0.0159(6) 0.0144(6) 0.0044(5) 0.0051(5) -0.0019(5)
C5 0.0167(6) 0.0172(6) 0.0155(6) 0.0053(5) 0.0059(5) -0.0006(5)
C6 0.0182(6) 0.0193(6) 0.0136(6) 0.0079(5) 0.0032(5) -0.0007(5)
C7 0.0147(6) 0.0215(7) 0.0187(6) 0.0048(5) 0.0031(5) -0.0026(5)
C8 0.0150(6) 0.0180(6) 0.0191(6) 0.0030(5) 0.0052(5) -0.0008(5)
C9 0.0171(6) 0.0160(6) 0.0143(6) 0.0067(5) 0.0053(5) -0.0008(5)
C10 0.0174(6) 0.0165(6) 0.0130(5) 0.0053(5) 0.0052(5) 0.0021(5)
C11 0.0171(6) 0.0142(6) 0.0140(6) 0.0044(5) 0.0056(5) 0.0016(5)
C12 0.0206(7) 0.0269(7) 0.0152(6) 0.0048(6) 0.0047(5) 0.0052(5)
C13 0.0226(7) 0.0215(7) 0.0161(6) 0.0037(5) 0.0007(5) 0.0022(5)
C14 0.0145(6) 0.0150(6) 0.0184(6) 0.0010(5) 0.0040(5) 0.0023(5)
C15 0.0163(6) 0.0191(7) 0.0228(6) 0.0065(5) 0.0067(5) 0.0052(5)
C16 0.0181(6) 0.0165(6) 0.0251(7) 0.0059(5) 0.0053(5) 0.0029(5)
C17 0.0182(6) 0.0160(6) 0.0125(6) 0.0052(5) 0.0062(5) 0.0001(5)
C18 0.0177(6) 0.0136(6) 0.0181(6) 0.0034(5) 0.0051(5) 0.0021(5)
C19 0.0154(6) 0.0155(6) 0.0145(6) 0.0062(5) 0.0025(5) 0.0029(5)
C20 0.0157(6) 0.0170(6) 0.0193(6) 0.0041(5) 0.0031(5) 0.0023(5)
C21 0.0213(7) 0.0179(6) 0.0188(6) 0.0057(5) 0.0006(5) -0.0016(5)
C22 0.0239(7) 0.0249(7) 0.0170(6) 0.0114(6) 0.0065(5) 0.0023(5)
C23 0.0185(6) 0.0209(7) 0.0230(6) 0.0060(5) 0.0078(5) 0.0052(5)
C24 0.0165(6) 0.0146(6) 0.0197(6) 0.0047(5) 0.0039(5) 0.0024(5)

loop_
_atom_type_symbol
_atom_type_description
_atom_type_scat_dispersion_real
_atom_type_scat_dispersion_imag
_atom_type_scat_source
C C .0033 .0016 'International Tables Vol C Tables 4.2.6.8 and 6.1.1.4'
H H .0000 .0000 'International Tables Vol C Tables 4.2.6.8 and 6.1.1.4'
N N .0061 .0033 'International Tables Vol C Tables 4.2.6.8 and 6.1.1.4'
O O .0106 .0060 'International Tables Vol C Tables 4.2.6.8 and 6.1.1.4'

loop_
_geom_angle_atom_site_label_1
_geom_angle_atom_site_label_2
_geom_angle_atom_site_label_3
_geom_angle
_geom_angle_publ_flag
C2 N1 C9 109.17(10) ?
C2 N1 C18 124.78(10) ?
C9 N1 C18 125.74(10) ?
C11 N2 C12 108.33(10) ?
C11 N2 C16 107.98(10) ?
C12 N2 C16 108.31(10) ?
O3 N3 O2 123.14(11) ?
O3 N3 C6 118.44(11) ?
O2 N3 C6 118.41(10) ?
N1 C2 C3 110.36(11) ?
N1 C2 H2 124.8 ?
C3 C2 H2 124.8 ?
C2 C3 C4 105.78(11) ?
C2 C3 C10 129.41(11) y
C4 C3 C10 124.73(11) ?
C5 C4 C9 119.13(11) ?
C5 C4 C3 133.39(12) ?
C9 C4 C3 107.44(11) ?
C6 C5 C4 117.42(12) ?
C6 C5 H5 121.3 ?
C4 C5 H5 121.3 ?
C5 C6 C7 123.75(12) ?
C5 C6 N3 117.66(11) ?
C7 C6 N3 118.58(11) ?
C8 C7 C6 119.35(12) ?
C8 C7 H7 120.3 ?
C6 C7 H7 120.3 ?
C7 C8 C9 117.69(12) ?
C7 C8 H8 121.2 ?
C9 C8 H8 121.2 ?
N1 C9 C8 130.09(12) ?
N1 C9 C4 107.24(11) ?
C8 C9 C4 122.65(11) ?
C11 C10 C3 128.65(12) y
C11 C10 H10 115.7 ?
C3 C10 H10 115.7 ?
C10 C11 N2 124.03(11) ?
C10 C11 C17 122.04(11) y
N2 C11 C17 113.92(10) y
N2 C12 C13 112.22(10) ?
N2 C12 H12A 109.2 ?
C13 C12 H12A 109.2 ?
N2 C12 H12B 109.2 ?
C13 C12 H12B 109.2 ?
H12A C12 H12B 107.9 ?
C14 C13 C12 108.38(10) ?
C14 C13 H13A 110.0 ?
C12 C13 H13A 110.0 ?
C14 C13 H13B 110.0 ?
C12 C13 H13B 110.0 ?
H13A C13 H13B 108.4 ?
C17 C14 C15 107.42(10) ?
C17 C14 C13 107.62(10) ?
C15 C14 C13 108.20(10) ?
C17 C14 H14 111.1 ?
C15 C14 H14 111.1 ?
C13 C14 H14 111.1 ?
C14 C15 C16 108.60(10) ?
C14 C15 H15A 110.0 ?
C16 C15 H15A 110.0 ?
C14 C15 H15B 110.0 ?
C16 C15 H15B 110.0 ?
H15A C15 H15B 108.4 ?
N2 C16 C15 111.96(10) ?
N2 C16 H16A 109.2 ?
C15 C16 H16A 109.2 ?
N2 C16 H16B 109.2 ?
C15 C16 H16B 109.2 ?
H16A C16 H16B 107.9 ?
O1 C17 C11 124.95(11) ?
O1 C17 C14 124.73(11) ?
C11 C17 C14 110.32(10) ?
N1 C18 C19 113.81(10) ?
N1 C18 H18A 108.8 ?
C19 C18 H18A 108.8 ?
N1 C18 H18B 108.8 ?
C19 C18 H18B 108.8 ?
H18A C18 H18B 107.7 ?
C24 C19 C20 119.12(11) ?
C24 C19 C18 118.58(11) y
C20 C19 C18 122.23(11) y
C21 C20 C19 120.20(12) ?
C21 C20 H20 119.9 ?
C19 C20 H20 119.9 ?
C22 C21 C20 120.25(12) ?
C22 C21 H21 119.9 ?
C20 C21 H21 119.9 ?
C23 C22 C21 119.75(12) ?
C23 C22 H22 120.1 ?
C21 C22 H22 120.1 ?
C22 C23 C24 120.09(12) ?
C22 C23 H23 120.0 ?
C24 C23 H23 120.0 ?
C23 C24 C19 120.57(12) ?
C23 C24 H24 119.7 ?
C19 C24 H24 119.7 ?

loop_
_geom_bond_atom_site_label_1
_geom_bond_atom_site_label_2
_geom_bond_distance
_geom_bond_publ_flag
N1 C2 1.3731(16) ?
N1 C9 1.3769(16) ?
N1 C18 1.4601(16) ?
N2 C11 1.4429(15) y
N2 C12 1.4800(16) ?
N2 C16 1.4850(16) ?
N3 O3 1.2328(14) ?
N3 O2 1.2347(14) ?
N3 C6 1.4643(16) y
O1 C17 1.2261(15) ?
C2 C3 1.3771(18) ?
C2 H2 0.9500 ?
C3 C4 1.4417(17) ?
C3 C10 1.4428(17) ?
C4 C5 1.3949(17) ?
C4 C9 1.4167(17) ?
C5 C6 1.3799(17) ?
C5 H5 0.9500 ?
C6 C7 1.4039(18) ?
C7 C8 1.3834(18) ?
C7 H7 0.9500 ?
C8 C9 1.3960(17) ?
C8 H8 0.9500 ?
C10 C11 1.3374(17) y
C10 H10 0.9500 ?
C11 C17 1.4863(17) y
C12 C13 1.5490(18) ?
C12 H12A 0.9900 ?
C12 H12B 0.9900 ?
C13 C14 1.5447(17) ?
C13 H13A 0.9900 ?
C13 H13B 0.9900 ?
C14 C17 1.5090(17) ?
C14 C15 1.5404(18) ?
C14 H14 1.0000 ?
C15 C16 1.5490(17) ?
C15 H15A 0.9900 ?
C15 H15B 0.9900 ?
C16 H16A 0.9900 ?
C16 H16B 0.9900 ?
C18 C19 1.5170(17) ?
C18 H18A 0.9900 ?
C18 H18B 0.9900 ?
C19 C24 1.3915(17) ?
C19 C20 1.3962(18) ?
C20 C21 1.3895(18) ?
C20 H20 0.9500 ?
C21 C22 1.3894(19) ?
C21 H21 0.9500 ?
C22 C23 1.3865(19) ?
C22 H22 0.9500 ?
C23 C24 1.3887(18) ?
C23 H23 0.9500 ?
C24 H24 0.9500 ?

loop_
_geom_torsion_atom_site_label_1
_geom_torsion_atom_site_label_2
_geom_torsion_atom_site_label_3
_geom_torsion_atom_site_label_4
_geom_torsion
_geom_torsion_publ_flag
C9 N1 C2 C3 -0.46(14) ?
C18 N1 C2 C3 173.43(11) ?
N1 C2 C3 C4 0.75(14) ?
N1 C2 C3 C10 -176.05(12) ?
C2 C3 C4 C5 176.95(13) ?
C10 C3 C4 C5 -6.0(2) ?
C2 C3 C4 C9 -0.76(13) ?
C10 C3 C4 C9 176.23(11) ?
C9 C4 C5 C6 0.22(17) ?
C3 C4 C5 C6 -177.29(12) ?
C4 C5 C6 C7 -0.98(19) ?
C4 C5 C6 N3 177.76(11) ?
O3 N3 C6 C5 177.38(11) ?
O2 N3 C6 C5 -3.33(17) y
O3 N3 C6 C7 -3.81(17) y
O2 N3 C6 C7 175.47(11) ?
C5 C6 C7 C8 0.78(19) ?
N3 C6 C7 C8 -177.95(11) ?
C6 C7 C8 C9 0.20(18) ?
C2 N1 C9 C8 -178.21(12) ?
C18 N1 C9 C8 8.0(2) ?
C2 N1 C9 C4 -0.04(13) ?
C18 N1 C9 C4 -173.86(11) ?
C7 C8 C9 N1 176.99(12) ?
C7 C8 C9 C4 -0.94(18) ?
C5 C4 C9 N1 -177.60(11) ?
C3 C4 C9 N1 0.50(13) ?
C5 C4 C9 C8 0.74(18) ?
C3 C4 C9 C8 178.84(11) ?
C2 C3 C10 C11 -9.2(2) ?
C4 C3 C10 C11 174.55(12) ?
C3 C10 C11 N2 -3.9(2) ?
C3 C10 C11 C17 177.09(11) ?
C12 N2 C11 C10 124.07(13) ?
C16 N2 C11 C10 -118.84(13) ?
C12 N2 C11 C17 -56.82(13) ?
C16 N2 C11 C17 60.27(13) ?
C11 N2 C12 C13 58.82(13) ?
C16 N2 C12 C13 -58.06(13) ?
N2 C12 C13 C14 -2.34(15) ?
C12 C13 C14 C17 -55.53(14) ?
C12 C13 C14 C15 60.26(13) ?
C17 C14 C15 C16 58.61(13) ?
C13 C14 C15 C16 -57.31(13) ?
C11 N2 C16 C15 -55.91(13) ?
C12 N2 C16 C15 61.19(13) ?
C14 C15 C16 N2 -2.84(14) ?
C10 C11 C17 O1 -4.64(19) y
N2 C11 C17 O1 176.22(11) y
C10 C11 C17 C14 176.34(11) ?
N2 C11 C17 C14 -2.80(14) ?
C15 C14 C17 O1 124.26(13) ?
C13 C14 C17 O1 -119.44(13) ?
C15 C14 C17 C11 -56.72(13) ?
C13 C14 C17 C11 59.59(13) ?
C2 N1 C18 C19 -85.00(14) ?
C9 N1 C18 C19 87.89(14) ?
N1 C18 C19 C24 -146.12(11) ?
N1 C18 C19 C20 36.84(16) ?
C24 C19 C20 C21 -0.35(18) ?
C18 C19 C20 C21 176.68(11) ?
C19 C20 C21 C22 -0.60(19) ?
C20 C21 C22 C23 0.78(19) ?
C21 C22 C23 C24 0.00(19) ?
C22 C23 C24 C19 -0.96(19) ?
C20 C19 C24 C23 1.13(18) ?
C18 C19 C24 C23 -176.01(11) ?
